data_1520725
loop_
_publ_author_name
'Braun, Doris E.'
'Koztecki, Lien H.'
'McMahon, Jennifer A.'
'Price, Sarah L.'
'Reutzel-Edens, Susan M'

_publ_section_title
;
 Navigating the Waters of Unconventional Crystalline Hydrates.
;
_journal_issue 8
_journal_name_full 'Molecular pharmaceutics'
_journal_page_first 3069
_journal_page_last 3088
_journal_paper_doi 10.1021/acs.molpharmaceut.5b00357
_journal_volume 12
_journal_year 2015
_chemical_formula_moiety 'C22  H25  N3  O3, H3.90 O1.95'
_chemical_formula_sum 'C22 H28.9 N3 O4.95'
_chemical_formula_weight 414.589
_chemical_name_systematic
;
 3-(4-dibenzo[b,f][1,4]oxepin-11-yl-piperazin-1-yl)-2,2-dimethylpropanoic acid 
Hydrate A 1.95
;
_space_group_IT_number 15
_symmetry_cell_setting monoclinic
_symmetry_Int_Tables_number 15
_symmetry_space_group_name_Hall '-C 2yc'
_symmetry_space_group_name_H-M 'C 1 2/c 1'
_atom_sites_solution_hydrogens mixed
_audit_conform_dict_location ftp://ftp.iucr.org/pub/cif_core.dic
_audit_conform_dict_name cif_core.dic
_audit_conform_dict_version 2.4.3
_audit_creation_date 2015-04-22T08:48:46-00:00
_audit_creation_method 'WinGX routine CIF_UPDATE'
_cell_angle_alpha 90
_cell_angle_beta 128.322(6)
_cell_angle_gamma 90
_cell_formula_units_Z 8
_cell_length_a 26.663(7)
_cell_length_b 9.634(2)
_cell_length_c 20.863(9)
_cell_measurement_reflns_used 0
_cell_measurement_temperature 100(2)
_cell_measurement_theta_max 0
_cell_measurement_theta_min 0
_cell_measurement_wavelength 0.71073
_cell_volume 4204(2)
_computing_molecular_graphics 'Ortep for Windows (Farrugia, 2012)'
_computing_publication_material 'WinGX publication routines (Farrugia, 2012)'
_computing_structure_refinement 'SHELXL-2013 (Sheldrick, 2013)'
_diffrn_ambient_temperature 100(2)
_diffrn_measured_fraction_theta_full 0.996
_diffrn_measured_fraction_theta_max 0.992
_diffrn_measurement_device_type 'D8-based 3-circle geometry'
_diffrn_radiation_probe x-ray
_diffrn_radiation_type MoK\a
_diffrn_radiation_wavelength 0.71073
_diffrn_reflns_av_R_equivalents 0.0372
_diffrn_reflns_Laue_measured_fraction_full 0.996
_diffrn_reflns_Laue_measured_fraction_max 0.992
_diffrn_reflns_limit_h_max 32
_diffrn_reflns_limit_h_min -23
_diffrn_reflns_limit_k_max 8
_diffrn_reflns_limit_k_min -11
_diffrn_reflns_limit_l_max 17
_diffrn_reflns_limit_l_min -25
_diffrn_reflns_number 7816
_diffrn_reflns_point_group_measured_fraction_full 0.996
_diffrn_reflns_point_group_measured_fraction_max 0.992
_diffrn_reflns_theta_full 25.242
_diffrn_reflns_theta_max 25.754
_diffrn_reflns_theta_min 1.947
_exptl_absorpt_coefficient_mu 0.093
_exptl_absorpt_correction_type none
_exptl_crystal_density_diffrn 1.31
_exptl_crystal_density_method 'not measured'
_exptl_crystal_description block
_exptl_crystal_F_000 1772
_exptl_crystal_size_max 0.3
_exptl_crystal_size_mid 0.21
_exptl_crystal_size_min 0.2
_refine_diff_density_max 0.287
_refine_diff_density_min -0.211
_refine_diff_density_rms 0.041
_refine_ls_extinction_method none
_refine_ls_goodness_of_fit_ref 1.002
_refine_ls_hydrogen_treatment mixed
_refine_ls_matrix_type full
_refine_ls_number_constraints 0
_refine_ls_number_parameters 320
_refine_ls_number_reflns 3987
_refine_ls_number_restraints 12
_refine_ls_restrained_S_all 1.002
_refine_ls_R_factor_all 0.1056
_refine_ls_R_factor_gt 0.0499
_refine_ls_shift/su_max 0.06
_refine_ls_shift/su_mean 0.002
_refine_ls_structure_factor_coef Fsqd
_refine_ls_weighting_details 'w=1/[\s^2^(Fo^2^)+(0.0441P)^2^+1.0254P] where P=(Fo^2^+2Fc^2^)/3'
_refine_ls_weighting_scheme calc
_refine_ls_wR_factor_gt 0.0978
_refine_ls_wR_factor_ref 0.1217
_reflns_number_gt 2331
_reflns_number_total 3987
_reflns_threshold_expression 'I > 2\s(I)'
_cod_data_source_file mp5b00357_si_002.cif
_cod_data_source_block HyA1.95
_cod_depositor_comments 'Adding full bibliography for 1520723--1520725.cif.'
_cod_original_cell_volume 4205(2)
_cod_original_sg_symbol_H-M 'C 2/c'
_cod_original_formula_sum 'C22 H28.90 N3 O4.95'
_cod_database_code 1520725

loop_
_symmetry_equiv_pos_as_xyz
'x, y, z'
'-x, y, -z+1/2'
'x+1/2, y+1/2, z'
'-x+1/2, y+1/2, -z+1/2'
'-x, -y, -z'
'x, -y, z-1/2'
'-x+1/2, -y+1/2, -z'
'x+1/2, -y+1/2, z-1/2'

loop_
_atom_site_label
_atom_site_type_symbol
_atom_site_fract_x
_atom_site_fract_y
_atom_site_fract_z
_atom_site_U_iso_or_equiv
_atom_site_adp_type
_atom_site_occupancy
_atom_site_calc_flag
C1 C 0.21389(10) 0.4613(2) -0.04119(15) 0.0351(6) Uani 1 d
C2 C 0.27910(10) 0.5021(2) 0.03160(14) 0.0343(5) Uani 1 d
C3 C 0.31109(11) 0.4308(2) 0.10549(15) 0.0427(6) Uani 1 d
H3 H 0.2914 0.3525 0.1092 0.051 Uiso 1 calc
C4 C 0.37067(12) 0.4721(3) 0.17300(16) 0.0538(7) Uani 1 d
H4 H 0.3919 0.4224 0.2229 0.065 Uiso 1 calc
C5 C 0.39965(13) 0.5867(3) 0.16806(17) 0.0568(7) Uani 1 d
H5 H 0.4402 0.6173 0.2151 0.068 Uiso 1 calc
C6 C 0.36975(12) 0.6562(3) 0.09505(17) 0.0486(7) Uani 1 d
H6 H 0.3899 0.7336 0.0913 0.058 Uiso 1 calc
C7 C 0.31065(11) 0.6130(2) 0.02775(15) 0.0375(6) Uani 1 d
C8 C 0.27534(11) 0.6002(2) -0.10451(14) 0.0382(6) Uani 1 d
C9 C 0.31015(12) 0.6331(2) -0.13095(15) 0.0458(6) Uani 1 d
H9 H 0.3391 0.709 -0.1073 0.055 Uiso 1 calc
C10 C 0.30288(12) 0.5557(3) -0.19178(16) 0.0519(7) Uani 1 d
H10 H 0.3266 0.5783 -0.2104 0.062 Uiso 1 calc
C11 C 0.26092(12) 0.4452(3) -0.22550(15) 0.0483(7) Uani 1 d
H11 H 0.2558 0.3917 -0.2675 0.058 Uiso 1 calc
C12 C 0.22633(11) 0.4119(2) -0.19856(14) 0.0426(6) Uani 1 d
H12 H 0.1973 0.3361 -0.2227 0.051 Uiso 1 calc
C13 C 0.23346(10) 0.4880(2) -0.13650(14) 0.0372(6) Uani 1 d
C14 C 0.16987(11) 0.4883(2) 0.03403(14) 0.0383(6) Uani 1 d
H14A H 0.1388 0.5655 0.0058 0.046 Uiso 1 calc
H14B H 0.2121 0.5284 0.0783 0.046 Uiso 1 calc
C15 C 0.14908(10) 0.3911(2) 0.07018(14) 0.0374(6) Uani 1 d
H15A H 0.1818 0.3181 0.102 0.045 Uiso 1 calc
H15B H 0.1453 0.4433 0.1079 0.045 Uiso 1 calc
C16 C 0.09003(11) 0.2585(2) -0.05708(15) 0.0416(6) Uani 1 d
H16A H 0.0474 0.2219 -0.1025 0.05 Uiso 1 calc
H16B H 0.12 0.1791 -0.0314 0.05 Uiso 1 calc
C17 C 0.11188(11) 0.3579(2) -0.09090(15) 0.0425(6) Uani 1 d
H17A H 0.115 0.309 -0.13 0.051 Uiso 1 calc
H17B H 0.0804 0.4341 -0.1204 0.051 Uiso 1 calc
C18 C 0.06512(11) 0.2167(2) 0.03536(15) 0.0402(6) Uani 1 d
H18A H 0.1 0.1476 0.0665 0.048 Uiso 1 calc
H18B H 0.0279 0.1682 -0.0131 0.048 Uiso 1 calc
C19 C 0.04644(11) 0.2592(2) 0.08906(15) 0.0382(6) Uani 1 d
C20 C -0.00811(12) 0.3678(2) 0.04467(17) 0.0392(6) Uani 1 d
C21 C 0.10284(12) 0.3035(3) 0.17564(16) 0.0528(7) Uani 1 d
H21A H 0.1161 0.3976 0.1744 0.079 Uiso 1 calc
H21B H 0.1386 0.2392 0.1975 0.079 Uiso 1 calc
H21C H 0.09 0.3021 0.2106 0.079 Uiso 1 calc
C22 C 0.01685(13) 0.1269(2) 0.09505(18) 0.0570(8) Uani 1 d
H22A H 0.004 0.1456 0.1292 0.086 Uiso 1 calc
H22B H 0.0485 0.0518 0.1195 0.086 Uiso 1 calc
H22C H -0.0207 0.0993 0.0403 0.086 Uiso 1 calc
O1 O 0.28144(8) 0.68481(15) -0.04550(10) 0.0433(4) Uani 1 d
O2 O -0.00792(8) 0.45745(17) 0.08869(11) 0.0578(5) Uani 1 d
O3 O -0.05012(8) 0.35788(19) -0.02983(11) 0.0613(5) Uani 1 d
N1 N 0.19378(9) 0.45446(18) -0.11558(12) 0.0393(5) Uani 1 d
N2 N 0.17412(8) 0.41502(18) -0.02415(11) 0.0375(5) Uani 1 d
N3 N 0.08638(9) 0.32515(19) 0.00497(11) 0.0326(5) Uani 1 d
H1 H 0.0553(10) 0.399(2) -0.0244(13) 0.037(6) Uiso 1 d
O4B O 0.0762(8) 0.7830(10) 0.1645(7) 0.066(3) Uani 0.463(7) d
H41B H 0.074(5) 0.759(8) 0.124(4) 0.1 Uiso 0.463(7) d
H42B H 0.073(9) 0.727(8) 0.192(7) 0.1 Uiso 0.463(7) d
O4A O 0.0729(10) 0.7251(12) 0.1715(10) 0.125(5) Uani 0.518(5) d
H41A H 0.074(7) 0.712(10) 0.133(6) 0.187 Uiso 0.518(5) d
H42A H 0.081(7) 0.666(9) 0.205(6) 0.187 Uiso 0.518(5) d
O5 O 0.05746(18) 0.5667(4) 0.2354(2) 0.0662(15) Uani 0.518(5) d
H51 H 0.044(2) 0.516(5) 0.194(2) 0.099 Uiso 0.518(5) d
H52 H 0.0925(16) 0.551(6) 0.2802(17) 0.099 Uiso 0.518(5) d
O6 O 0.0031(3) 0.3588(4) 0.2311(4) 0.079(2) Uani 0.449(5) d
H61 H 0.008(4) 0.371(5) 0.195(4) 0.118 Uiso 0.449(5) d
H62 H 0 0.433(2) 0.25 0.118 Uiso 1 d

loop_
_atom_site_aniso_label
_atom_site_aniso_U_11
_atom_site_aniso_U_22
_atom_site_aniso_U_33
_atom_site_aniso_U_23
_atom_site_aniso_U_13
_atom_site_aniso_U_12
C1 0.0351(14) 0.0288(12) 0.0468(16) 0.0030(11) 0.0280(13) 0.0023(10)
C2 0.0337(13) 0.0344(13) 0.0402(15) -0.0009(11) 0.0256(12) 0.0016(11)
C3 0.0417(15) 0.0475(15) 0.0447(16) 0.0022(12) 0.0296(14) -0.0004(12)
C4 0.0439(16) 0.074(2) 0.0407(17) 0.0064(14) 0.0249(15) 0.0081(15)
C5 0.0397(16) 0.077(2) 0.0481(18) -0.0104(15) 0.0247(15) -0.0094(15)
C6 0.0462(16) 0.0489(15) 0.0564(19) -0.0114(14) 0.0347(16) -0.0133(13)
C7 0.0408(14) 0.0335(13) 0.0451(16) -0.0018(11) 0.0301(14) 0.0011(11)
C8 0.0407(14) 0.0364(13) 0.0406(15) 0.0074(11) 0.0267(13) 0.0069(11)
C9 0.0481(16) 0.0429(14) 0.0539(17) 0.0106(13) 0.0354(15) 0.0045(12)
C10 0.0524(17) 0.0633(18) 0.0548(18) 0.0164(15) 0.0406(16) 0.0131(15)
C11 0.0512(17) 0.0560(16) 0.0404(16) 0.0089(13) 0.0297(15) 0.0151(14)
C12 0.0409(14) 0.0456(15) 0.0397(15) 0.0056(12) 0.0242(13) 0.0059(12)
C13 0.0342(13) 0.0402(13) 0.0394(15) 0.0075(11) 0.0239(13) 0.0056(11)
C14 0.0391(14) 0.0361(13) 0.0459(16) -0.0060(11) 0.0294(13) -0.0050(11)
C15 0.0319(13) 0.0392(13) 0.0385(14) -0.0045(11) 0.0205(12) -0.0037(11)
C16 0.0370(14) 0.0419(14) 0.0536(17) -0.0142(12) 0.0318(14) -0.0058(12)
C17 0.0363(14) 0.0486(15) 0.0477(16) -0.0110(12) 0.0285(13) -0.0057(12)
C18 0.0381(14) 0.0295(12) 0.0547(17) 0.0048(11) 0.0297(14) 0.0026(11)
C19 0.0396(14) 0.0329(13) 0.0499(16) 0.0083(11) 0.0316(14) 0.0061(11)
C20 0.0390(15) 0.0375(14) 0.0518(18) 0.0025(13) 0.0334(15) 0.0003(12)
C21 0.0447(16) 0.0639(17) 0.0500(18) 0.0036(14) 0.0295(15) 0.0096(13)
C22 0.0643(18) 0.0446(15) 0.080(2) 0.0125(14) 0.0535(18) 0.0012(14)
O1 0.0544(11) 0.0326(9) 0.0520(11) 0.0025(8) 0.0374(10) 0.0021(8)
O2 0.0623(12) 0.0515(10) 0.0570(13) 0.0007(9) 0.0358(11) 0.0182(9)
O3 0.0483(12) 0.0733(13) 0.0482(13) -0.0005(10) 0.0229(11) 0.0172(10)
N1 0.0375(11) 0.0431(11) 0.0408(13) 0.0031(10) 0.0260(11) 0.0010(9)
N2 0.0354(11) 0.0414(11) 0.0420(12) -0.0089(9) 0.0271(11) -0.0086(9)
N3 0.0284(10) 0.0299(10) 0.0408(12) 0.0002(9) 0.0222(10) 0.0018(9)
O4B 0.072(4) 0.070(6) 0.054(4) -0.022(4) 0.038(3) -0.004(5)
O4A 0.068(5) 0.110(10) 0.129(9) -0.065(8) 0.028(6) 0.010(8)
O5 0.058(3) 0.093(3) 0.040(2) -0.011(2) 0.027(2) 0.009(2)
O6 0.097(4) 0.070(3) 0.096(6) 0.011(3) 0.073(4) 0.027(3)

loop_
_atom_type_symbol
_atom_type_description
_atom_type_scat_dispersion_real
_atom_type_scat_dispersion_imag
_atom_type_scat_source
C C 0.0033 0.0016 'International Tables Vol C Tables 4.2.6.8 and 6.1.1.4'
H H 0 0 'International Tables Vol C Tables 4.2.6.8 and 6.1.1.4'
N N 0.0061 0.0033 'International Tables Vol C Tables 4.2.6.8 and 6.1.1.4'
O O 0.0106 0.006 'International Tables Vol C Tables 4.2.6.8 and 6.1.1.4'

loop_
_geom_angle_atom_site_label_1
_geom_angle_atom_site_label_2
_geom_angle_atom_site_label_3
_geom_angle
_geom_angle_site_symmetry_1
N1 C1 N2 118.6(2) .
N1 C1 C2 126.3(2) .
N2 C1 C2 114.8(2) .
C7 C2 C3 117.7(2) .
C7 C2 C1 120.6(2) .
C3 C2 C1 121.7(2) .
C4 C3 C2 121.1(2) .
C4 C3 H3 119.5 .
C2 C3 H3 119.5 .
C3 C4 C5 119.8(2) .
C3 C4 H4 120.1 .
C5 C4 H4 120.1 .
C6 C5 C4 120.1(3) .
C6 C5 H5 119.9 .
C4 C5 H5 119.9 .
C7 C6 C5 119.6(2) .
C7 C6 H6 120.2 .
C5 C6 H6 120.2 .
C6 C7 C2 121.7(2) .
C6 C7 O1 118.5(2) .
C2 C7 O1 119.8(2) .
C9 C8 C13 121.7(2) .
C9 C8 O1 118.6(2) .
C13 C8 O1 119.68(19) .
C10 C9 C8 119.9(2) .
C10 C9 H9 120 .
C8 C9 H9 120 .
C9 C10 C11 119.6(2) .
C9 C10 H10 120.2 .
C11 C10 H10 120.2 .
C10 C11 C12 120.4(2) .
C10 C11 H11 119.8 .
C12 C11 H11 119.8 .
C11 C12 C13 120.9(2) .
C11 C12 H12 119.5 .
C13 C12 H12 119.5 .
C8 C13 C12 117.4(2) .
C8 C13 N1 124.3(2) .
C12 C13 N1 118.1(2) .
N2 C14 C15 110.83(17) .
N2 C14 H14A 109.5 .
C15 C14 H14A 109.5 .
N2 C14 H14B 109.5 .
C15 C14 H14B 109.5 .
H14A C14 H14B 108.1 .
N3 C15 C14 111.10(18) .
N3 C15 H15A 109.4 .
C14 C15 H15A 109.4 .
N3 C15 H15B 109.4 .
C14 C15 H15B 109.4 .
H15A C15 H15B 108 .
N3 C16 C17 112.50(17) .
N3 C16 H16A 109.1 .
C17 C16 H16A 109.1 .
N3 C16 H16B 109.1 .
C17 C16 H16B 109.1 .
H16A C16 H16B 107.8 .
N2 C17 C16 109.5(2) .
N2 C17 H17A 109.8 .
C16 C17 H17A 109.8 .
N2 C17 H17B 109.8 .
C16 C17 H17B 109.8 .
H17A C17 H17B 108.2 .
N3 C18 C19 119.96(18) .
N3 C18 H18A 107.3 .
C19 C18 H18A 107.3 .
N3 C18 H18B 107.3 .
C19 C18 H18B 107.3 .
H18A C18 H18B 106.9 .
C21 C19 C18 114.18(18) .
C21 C19 C22 108.2(2) .
C18 C19 C22 104.57(18) .
C21 C19 C20 112.91(19) .
C18 C19 C20 110.67(19) .
C22 C19 C20 105.57(18) .
O3 C20 O2 124.2(2) .
O3 C20 C19 118.9(2) .
O2 C20 C19 116.7(2) .
C19 C21 H21A 109.5 .
C19 C21 H21B 109.5 .
H21A C21 H21B 109.5 .
C19 C21 H21C 109.5 .
H21A C21 H21C 109.5 .
H21B C21 H21C 109.5 .
C19 C22 H22A 109.5 .
C19 C22 H22B 109.5 .
H22A C22 H22B 109.5 .
C19 C22 H22C 109.5 .
H22A C22 H22C 109.5 .
H22B C22 H22C 109.5 .
C7 O1 C8 110.87(16) .
C1 N1 C13 121.9(2) .
C1 N2 C17 118.38(19) .
C1 N2 C14 121.42(17) .
C17 N2 C14 110.18(16) .
C15 N3 C16 109.46(16) .
C15 N3 C18 114.42(18) .
C16 N3 C18 108.02(16) .
C15 N3 H1 107.3(12) .
C16 N3 H1 104.9(12) .
C18 N3 H1 112.3(12) .
O4A O4B H41B 94(6) .
O4A O4B H42B 29(7) .
H41B O4B H42B 123(4) .
O4A O4B H41A 62(5) .
H41B O4B H41A 32(8) .
H42B O4B H41A 91(9) .
O4A O4B H42A 18(5) .
H41B O4B H42A 109(8) .
H42B O4B H42A 17(10) .
H41A O4B H42A 77(3) .
O4B O4A H41B 52(4) .
O4B O4A H42B 107(10) .
H41B O4A H42B 159(10) .
O4B O4A H41A 79(8) .
H41B O4A H41A 27(9) .
H42B O4A H41A 173(10) .
O4B O4A H42A 149(9) .
H41B O4A H42A 151(10) .
H42B O4A H42A 48(10) .
H41A O4A H42A 126(5) .
H42A O5 H51 88(5) .
H42A O5 H52 97(7) .
H51 O5 H52 121(4) .
O6 O6 H61 172(3) 2
O6 O6 H62 57.7(9) 2
H61 O6 H62 115(3) .

loop_
_geom_bond_atom_site_label_1
_geom_bond_atom_site_label_2
_geom_bond_distance
_geom_bond_site_symmetry_2
C1 N1 1.292(3) .
C1 N2 1.385(3) .
C1 C2 1.486(3) .
C2 C7 1.392(3) .
C2 C3 1.395(3) .
C3 C4 1.375(3) .
C3 H3 0.95 .
C4 C5 1.387(4) .
C4 H4 0.95 .
C5 C6 1.378(4) .
C5 H5 0.95 .
C6 C7 1.373(3) .
C6 H6 0.95 .
C7 O1 1.394(3) .
C8 C9 1.379(3) .
C8 C13 1.391(3) .
C8 O1 1.399(3) .
C9 C10 1.378(3) .
C9 H9 0.95 .
C10 C11 1.380(3) .
C10 H10 0.95 .
C11 C12 1.383(3) .
C11 H11 0.95 .
C12 C13 1.395(3) .
C12 H12 0.95 .
C13 N1 1.410(3) .
C14 N2 1.468(3) .
C14 C15 1.507(3) .
C14 H14A 0.99 .
C14 H14B 0.99 .
C15 N3 1.493(3) .
C15 H15A 0.99 .
C15 H15B 0.99 .
C16 N3 1.502(3) .
C16 C17 1.505(3) .
C16 H16A 0.99 .
C16 H16B 0.99 .
C17 N2 1.459(3) .
C17 H17A 0.99 .
C17 H17B 0.99 .
C18 N3 1.504(3) .
C18 C19 1.537(3) .
C18 H18A 0.99 .
C18 H18B 0.99 .
C19 C21 1.529(3) .
C19 C22 1.545(3) .
C19 C20 1.548(3) .
C20 O3 1.233(3) .
C20 O2 1.259(3) .
C21 H21A 0.98 .
C21 H21B 0.98 .
C21 H21C 0.98 .
C22 H22A 0.98 .
C22 H22B 0.98 .
C22 H22C 0.98 .
N3 H1 0.97(2) .
O4B O4A 0.597(18) .
O4B H41B 0.84(2) .
O4B H42B 0.82(2) .
O4B H41A 0.92(8) .
O4B H42A 1.37(5) .
O4A H41B 1.06(5) .
O4A H42B 0.42(7) .
O4A H41A 0.83(2) .
O4A H42A 0.82(2) .
O5 H42A 1.48(8) .
O5 H51 0.855(19) .
O5 H52 0.830(19) .
O6 O6 0.900(8) 2
O6 H61 0.858(19) .
O6 H62 0.841(19) .

loop_
_geom_torsion_atom_site_label_1
_geom_torsion_atom_site_label_2
_geom_torsion_atom_site_label_3
_geom_torsion_atom_site_label_4
_geom_torsion
N1 C1 C2 C7 41.8(3)
N2 C1 C2 C7 -144.3(2)
N1 C1 C2 C3 -137.5(2)
N2 C1 C2 C3 36.4(3)
C7 C2 C3 C4 2.5(3)
C1 C2 C3 C4 -178.1(2)
C2 C3 C4 C5 0.2(4)
C3 C4 C5 C6 -2.1(4)
C4 C5 C6 C7 1.2(4)
C5 C6 C7 C2 1.6(3)
C5 C6 C7 O1 -179.8(2)
C3 C2 C7 C6 -3.4(3)
C1 C2 C7 C6 177.2(2)
C3 C2 C7 O1 178.03(19)
C1 C2 C7 O1 -1.3(3)
C13 C8 C9 C10 1.4(4)
O1 C8 C9 C10 -176.9(2)
C8 C9 C10 C11 -0.3(4)
C9 C10 C11 C12 -0.1(4)
C10 C11 C12 C13 -0.6(4)
C9 C8 C13 C12 -2.0(3)
O1 C8 C13 C12 176.30(19)
C9 C8 C13 N1 -175.9(2)
O1 C8 C13 N1 2.3(3)
C11 C12 C13 C8 1.6(3)
C11 C12 C13 N1 175.9(2)
N2 C14 C15 N3 -57.4(2)
N3 C16 C17 N2 57.5(2)
N3 C18 C19 C21 -71.4(3)
N3 C18 C19 C22 170.5(2)
N3 C18 C19 C20 57.3(3)
C21 C19 C20 O3 165.9(2)
C18 C19 C20 O3 36.5(3)
C22 C19 C20 O3 -76.1(3)
C21 C19 C20 O2 -17.4(3)
C18 C19 C20 O2 -146.8(2)
C22 C19 C20 O2 100.6(2)
C6 C7 O1 C8 114.5(2)
C2 C7 O1 C8 -66.9(2)
C9 C8 O1 C7 -113.3(2)
C13 C8 O1 C7 68.4(3)
N2 C1 N1 C13 -174.32(18)
C2 C1 N1 C13 -0.7(3)
C8 C13 N1 C1 -41.6(3)
C12 C13 N1 C1 144.5(2)
N1 C1 N2 C17 1.3(3)
C2 C1 N2 C17 -173.08(18)
N1 C1 N2 C14 -140.8(2)
C2 C1 N2 C14 44.8(3)
C16 C17 N2 C1 154.30(18)
C16 C17 N2 C14 -59.6(2)
C15 C14 N2 C1 -154.7(2)
C15 C14 N2 C17 60.4(2)
C14 C15 N3 C16 53.3(2)
C14 C15 N3 C18 174.65(17)
C17 C16 N3 C15 -54.0(2)
C17 C16 N3 C18 -179.21(19)
C19 C18 N3 C15 67.8(3)
C19 C18 N3 C16 -170.05(19)
